data_4068178
loop_
_publ_author_name
'Filippou, Alexander C.'
'Stumpf, Kai W.'
'Chernov, Oleg'
'Schnakenburg, Gregor'

_publ_section_title
;
 Metal Activation of a Germylenoid, a New Approach to Metal--Germanium
 Triple Bonds: Synthesis and Reactions of the Germylidyne Complexes
 [Cp(CO)2M\\tb Ge--C(SiMe3)3] (M = Mo, W)
;
_journal_issue 2
_journal_name_full Organometallics
_journal_page_first 748
_journal_paper_doi 10.1021/om201176n
_journal_volume 31
_journal_year 2012
_chemical_formula_moiety 'C17 H32 Ge Mo O2 Si3'
_chemical_formula_sum 'C17 H32 Ge Mo O2 Si3'
_chemical_formula_weight 521.23
_chemical_name_systematic
; 
 ? 
;
_space_group_IT_number 14
_symmetry_cell_setting monoclinic
_symmetry_space_group_name_Hall '-P 2yn'
_symmetry_space_group_name_H-M 'P 1 21/n 1'
_atom_sites_solution_hydrogens geom
_atom_sites_solution_primary direct
_atom_sites_solution_secondary difmap
_audit_creation_method SHELXL-97
_cell_angle_alpha 90.00
_cell_angle_beta 93.0170(10)
_cell_angle_gamma 90.00
_cell_formula_units_Z 4
_cell_length_a 9.0868(4)
_cell_length_b 22.4891(10)
_cell_length_c 11.4638(5)
_cell_measurement_reflns_used 9998
_cell_measurement_temperature 100(2)
_cell_measurement_theta_max 29.12
_cell_measurement_theta_min 2.54
_cell_volume 2339.43(18)
_computing_cell_refinement 'Bruker SAINT (Bruker AXS, 2011)'
_computing_data_collection 'Bruker APEX2 (Bruker AXS, 2011)'
_computing_data_reduction 'Bruker SAINT (Bruker AXS, 2011)'
_computing_molecular_graphics 'DIAMOND (Brandenburg, 1999)'
_computing_publication_material 'SHELXL97 (Sheldrick, 1997)'
_computing_structure_refinement 'SHELXL-97 (Sheldrick, 2008)'
_computing_structure_solution 'SHELXS-97 (Sheldrick, 2008)'
_diffrn_ambient_temperature 100(2)
_diffrn_detector_area_resol_mean 8.33333
_diffrn_measured_fraction_theta_full 0.998
_diffrn_measured_fraction_theta_max 0.998
_diffrn_measurement_device_type 'Bruker X8-KappaApexII'
_diffrn_measurement_method 'fine slicing \f and \w scans'
_diffrn_radiation_monochromator graphite
_diffrn_radiation_source 'fine-focus sealed tube'
_diffrn_radiation_type MoK\a
_diffrn_radiation_wavelength 0.71073
_diffrn_reflns_av_R_equivalents 0.0305
_diffrn_reflns_av_sigmaI/netI 0.0140
_diffrn_reflns_limit_h_max 12
_diffrn_reflns_limit_h_min -12
_diffrn_reflns_limit_k_max 28
_diffrn_reflns_limit_k_min -29
_diffrn_reflns_limit_l_max 15
_diffrn_reflns_limit_l_min -15
_diffrn_reflns_number 54504
_diffrn_reflns_theta_full 28.00
_diffrn_reflns_theta_max 28.00
_diffrn_reflns_theta_min 2.88
_exptl_absorpt_coefficient_mu 1.982
_exptl_absorpt_correction_T_max 0.8576
_exptl_absorpt_correction_T_min 0.3827
_exptl_absorpt_correction_type empirical
_exptl_absorpt_process_details 'SADABS (Bruker AXS, 2009)'
_exptl_crystal_colour orange
_exptl_crystal_density_diffrn 1.480
_exptl_crystal_density_method 'not measured'
_exptl_crystal_description plate
_exptl_crystal_F_000 1064
_exptl_crystal_size_max 0.60
_exptl_crystal_size_mid 0.32
_exptl_crystal_size_min 0.08
_refine_diff_density_max 0.388
_refine_diff_density_min -0.275
_refine_diff_density_rms 0.045
_refine_ls_extinction_method none
_refine_ls_goodness_of_fit_ref 1.053
_refine_ls_hydrogen_treatment constr
_refine_ls_matrix_type full
_refine_ls_number_parameters 226
_refine_ls_number_reflns 5627
_refine_ls_number_restraints 2
_refine_ls_restrained_S_all 1.054
_refine_ls_R_factor_all 0.0154
_refine_ls_R_factor_gt 0.0147
_refine_ls_shift/su_max 0.002
_refine_ls_shift/su_mean 0.000
_refine_ls_structure_factor_coef Fsqd
_refine_ls_weighting_details 'calc w=1/[\s^2^(Fo^2^)+(0.0158P)^2^+1.0229P] where P=(Fo^2^+2Fc^2^)/3'
_refine_ls_weighting_scheme calc
_refine_ls_wR_factor_gt 0.0384
_refine_ls_wR_factor_ref 0.0387
_reflns_number_gt 5445
_reflns_number_total 5627
_reflns_threshold_expression I>2sigma(I)
_cod_data_source_file om201176n_si_001.cif
_cod_data_source_block 1-Mo
_cod_depositor_comments
;
The following automatic conversions were performed:

'_symmetry_cell_setting' value 'Monoclinic' changed to 'monoclinic'
according to /home/saulius/struct/CIF-dictionaries/cif_core.dic
dictionary named 'cif_core.dic' version 2.4.1 from
2010-06-29.

'_exptl_absorpt_correction_type' value 'Empirical'
changed to 'empirical' according to
/home/saulius/struct/CIF-dictionaries/cif_core.dic dictionary named
'cif_core.dic' version 2.4.1 from 2010-06-29.

Automatic conversion script
Id: cif_fix_values 1715 2011-07-08 13:25:40Z adriana 
;
_cod_original_sg_symbol_H-M 'P 21/n'
_cod_database_code 4068178

loop_
_symmetry_equiv_pos_as_xyz
'x, y, z'
'-x+1/2, y+1/2, -z+1/2'
'-x, -y, -z'
'x-1/2, -y-1/2, z-1/2'

loop_
_atom_site_label
_atom_site_type_symbol
_atom_site_fract_x
_atom_site_fract_y
_atom_site_fract_z
_atom_site_U_iso_or_equiv
_atom_site_adp_type
_atom_site_occupancy
_atom_site_symmetry_multiplicity
_atom_site_calc_flag
_atom_site_refinement_flags
C1 C 0.29282(12) 0.14756(5) 0.12690(9) 0.0140(2) Uani 1 1 d .
C2 C 0.58016(14) 0.16315(6) 0.28356(11) 0.0243(3) Uani 1 1 d .
H2A H 0.5995 0.1209 0.2985 0.029 Uiso 1 1 calc R
H2B H 0.5129 0.1783 0.3407 0.029 Uiso 1 1 calc R
H2C H 0.6731 0.1853 0.2905 0.029 Uiso 1 1 calc R
C3 C 0.61030(14) 0.12649(6) 0.03785(12) 0.0247(3) Uani 1 1 d .
H3A H 0.5693 0.1279 -0.0429 0.030 Uiso 1 1 calc R
H3B H 0.6115 0.0853 0.0655 0.030 Uiso 1 1 calc R
H3C H 0.7111 0.1421 0.0412 0.030 Uiso 1 1 calc R
C4 C 0.51242(15) 0.25148(5) 0.08301(12) 0.0243(3) Uani 1 1 d .
H4A H 0.4568 0.2776 0.1331 0.029 Uiso 1 1 calc R
H4B H 0.4734 0.2551 0.0020 0.029 Uiso 1 1 calc R
H4C H 0.6166 0.2630 0.0880 0.029 Uiso 1 1 calc R
C5 C 0.30707(15) 0.04357(6) -0.05319(12) 0.0257(3) Uani 1 1 d .
H5A H 0.2753 0.0148 0.0046 0.031 Uiso 1 1 calc R
H5B H 0.4148 0.0465 -0.0481 0.031 Uiso 1 1 calc R
H5C H 0.2739 0.0304 -0.1317 0.031 Uiso 1 1 calc R
C6 C 0.27163(17) 0.17025(6) -0.14384(11) 0.0285(3) Uani 1 1 d .
H6A H 0.3788 0.1752 -0.1438 0.034 Uiso 1 1 calc R
H6B H 0.2253 0.2089 -0.1316 0.034 Uiso 1 1 calc R
H6C H 0.2351 0.1538 -0.2190 0.034 Uiso 1 1 calc R
C7 C 0.02107(14) 0.10612(7) -0.03193(12) 0.0281(3) Uani 1 1 d .
H7A H -0.0293 0.1445 -0.0272 0.034 Uiso 1 1 calc R
H7B H -0.0061 0.0808 0.0331 0.034 Uiso 1 1 calc R
H7C H -0.0082 0.0867 -0.1061 0.034 Uiso 1 1 calc R
C8 C -0.00396(14) 0.17537(6) 0.24715(12) 0.0248(3) Uani 1 1 d .
H8A H 0.0205 0.1530 0.3190 0.030 Uiso 1 1 calc R
H8B H -0.0506 0.1487 0.1885 0.030 Uiso 1 1 calc R
H8C H -0.0720 0.2077 0.2639 0.030 Uiso 1 1 calc R
C9 C 0.26032(14) 0.24557(6) 0.32007(11) 0.0229(2) Uani 1 1 d .
H9A H 0.3521 0.2642 0.2975 0.027 Uiso 1 1 calc R
H9B H 0.2824 0.2164 0.3820 0.027 Uiso 1 1 calc R
H9C H 0.1943 0.2761 0.3486 0.027 Uiso 1 1 calc R
C10 C 0.11213(15) 0.26391(6) 0.07702(12) 0.0257(3) Uani 1 1 d .
H10A H 0.0509 0.2450 0.0147 0.031 Uiso 1 1 calc R
H10B H 0.2001 0.2810 0.0441 0.031 Uiso 1 1 calc R
H10C H 0.0558 0.2955 0.1131 0.031 Uiso 1 1 calc R
C11 C 0.01925(14) 0.02110(5) 0.30062(11) 0.0214(2) Uani 1 1 d U
C12 C 0.20993(14) 0.06198(6) 0.47780(11) 0.0234(2) Uani 1 1 d U
C13 C 0.28012(16) -0.09162(6) 0.27741(12) 0.0262(3) Uani 1 1 d .
H13A H 0.2741 -0.0996 0.1959 0.031 Uiso 1 1 calc R
C14 C 0.16497(15) -0.09799(5) 0.35435(12) 0.0248(3) Uani 1 1 d .
H14A H 0.0676 -0.1109 0.3334 0.030 Uiso 1 1 calc R
C15 C 0.21901(17) -0.08198(6) 0.46751(12) 0.0278(3) Uani 1 1 d .
H15A H 0.1648 -0.0823 0.5361 0.033 Uiso 1 1 calc R
C16 C 0.36954(17) -0.06526(6) 0.46056(13) 0.0305(3) Uani 1 1 d .
H16A H 0.4337 -0.0524 0.5237 0.037 Uiso 1 1 calc R
C17 C 0.40621(15) -0.07120(6) 0.34328(14) 0.0296(3) Uani 1 1 d .
H17A H 0.4996 -0.0629 0.3135 0.036 Uiso 1 1 calc R
O1 O -0.10348(10) 0.02840(5) 0.27198(9) 0.0302(2) Uani 1 1 d U
O2 O 0.20195(12) 0.09447(5) 0.55535(9) 0.0362(2) Uani 1 1 d U
Si1 Si 0.49415(3) 0.172591(14) 0.13269(3) 0.01519(6) Uani 1 1 d .
Si2 Si 0.22514(4) 0.118250(14) -0.02331(3) 0.01747(7) Uani 1 1 d .
Si3 Si 0.16873(3) 0.207247(14) 0.18989(3) 0.01624(6) Uani 1 1 d .
Ge Ge 0.281477(13) 0.079286(5) 0.229913(10) 0.01550(4) Uani 1 1 d .
Mo Mo 0.223867(11) 0.003301(4) 0.351096(8) 0.01535(3) Uani 1 1 d U

loop_
_atom_site_aniso_label
_atom_site_aniso_U_11
_atom_site_aniso_U_22
_atom_site_aniso_U_33
_atom_site_aniso_U_23
_atom_site_aniso_U_13
_atom_site_aniso_U_12
C1 0.0170(5) 0.0114(5) 0.0138(5) 0.0005(4) 0.0011(4) 0.0002(4)
C2 0.0199(6) 0.0315(7) 0.0212(6) -0.0006(5) -0.0020(5) -0.0039(5)
C3 0.0210(6) 0.0254(6) 0.0282(6) -0.0046(5) 0.0067(5) 0.0014(5)
C4 0.0288(6) 0.0175(6) 0.0276(6) 0.0015(5) 0.0093(5) -0.0043(5)
C5 0.0293(6) 0.0207(6) 0.0266(6) -0.0089(5) -0.0028(5) 0.0023(5)
C6 0.0396(7) 0.0290(7) 0.0167(6) 0.0022(5) 0.0005(5) 0.0038(6)
C7 0.0233(6) 0.0315(7) 0.0288(6) -0.0069(6) -0.0064(5) 0.0010(5)
C8 0.0197(6) 0.0224(6) 0.0328(7) -0.0041(5) 0.0074(5) 0.0009(5)
C9 0.0262(6) 0.0228(6) 0.0201(6) -0.0063(5) 0.0049(5) -0.0011(5)
C10 0.0317(7) 0.0172(6) 0.0278(6) 0.0010(5) -0.0018(5) 0.0064(5)
C11 0.0262(5) 0.0168(6) 0.0212(6) -0.0007(5) -0.0003(5) -0.0034(5)
C12 0.0256(6) 0.0211(6) 0.0234(6) -0.0008(4) -0.0004(5) -0.0021(5)
C13 0.0374(7) 0.0179(6) 0.0236(6) -0.0019(5) 0.0040(5) 0.0061(5)
C14 0.0268(6) 0.0122(5) 0.0354(7) 0.0013(5) 0.0012(5) -0.0023(5)
C15 0.0454(8) 0.0162(6) 0.0225(6) 0.0072(5) 0.0088(6) 0.0009(5)
C16 0.0410(8) 0.0173(6) 0.0316(7) 0.0067(5) -0.0140(6) -0.0005(5)
C17 0.0242(6) 0.0211(6) 0.0439(8) 0.0097(6) 0.0059(6) 0.0046(5)
O1 0.0256(5) 0.0294(5) 0.0350(5) -0.0028(4) -0.0049(4) -0.0026(4)
O2 0.0435(6) 0.0337(5) 0.0314(5) -0.0136(4) 0.0025(5) -0.0017(5)
Si1 0.01629(14) 0.01421(14) 0.01529(14) -0.00042(11) 0.00307(11) -0.00140(11)
Si2 0.02035(15) 0.01668(15) 0.01508(14) -0.00215(11) -0.00198(12) 0.00195(12)
Si3 0.01776(14) 0.01333(14) 0.01778(15) -0.00109(11) 0.00227(11) 0.00160(11)
Ge 0.01805(6) 0.01240(6) 0.01609(6) 0.00259(4) 0.00146(4) -0.00072(4)
Mo 0.01978(5) 0.01208(5) 0.01421(5) 0.00162(3) 0.00103(4) -0.00211(3)

loop_
_atom_type_symbol
_atom_type_description
_atom_type_scat_dispersion_real
_atom_type_scat_dispersion_imag
_atom_type_scat_source
C C 0.0033 0.0016 'International Tables Vol C Tables 4.2.6.8 and 6.1.1.4'
H H 0.0000 0.0000 'International Tables Vol C Tables 4.2.6.8 and 6.1.1.4'
O O 0.0106 0.0060 'International Tables Vol C Tables 4.2.6.8 and 6.1.1.4'
Si Si 0.0817 0.0704 'International Tables Vol C Tables 4.2.6.8 and 6.1.1.4'
Ge Ge 0.1547 1.8001 'International Tables Vol C Tables 4.2.6.8 and 6.1.1.4'
Mo Mo -1.6832 0.6857 'International Tables Vol C Tables 4.2.6.8 and 6.1.1.4'

loop_
_geom_angle_atom_site_label_1
_geom_angle_atom_site_label_2
_geom_angle_atom_site_label_3
_geom_angle
Si1 C1 Si2 113.20(5)
Si1 C1 Si3 111.17(5)
Si2 C1 Si3 114.33(6)
Si1 C1 Ge 107.03(5)
Si2 C1 Ge 104.46(5)
Si3 C1 Ge 105.85(5)
Si1 C2 H2A 109.5
Si1 C2 H2B 109.5
H2A C2 H2B 109.5
Si1 C2 H2C 109.5
H2A C2 H2C 109.5
H2B C2 H2C 109.5
Si1 C3 H3A 109.5
Si1 C3 H3B 109.5
H3A C3 H3B 109.5
Si1 C3 H3C 109.5
H3A C3 H3C 109.5
H3B C3 H3C 109.5
Si1 C4 H4A 109.5
Si1 C4 H4B 109.5
H4A C4 H4B 109.5
Si1 C4 H4C 109.5
H4A C4 H4C 109.5
H4B C4 H4C 109.5
Si2 C5 H5A 109.5
Si2 C5 H5B 109.5
H5A C5 H5B 109.5
Si2 C5 H5C 109.5
H5A C5 H5C 109.5
H5B C5 H5C 109.5
Si2 C6 H6A 109.5
Si2 C6 H6B 109.5
H6A C6 H6B 109.5
Si2 C6 H6C 109.5
H6A C6 H6C 109.5
H6B C6 H6C 109.5
Si2 C7 H7A 109.5
Si2 C7 H7B 109.5
H7A C7 H7B 109.5
Si2 C7 H7C 109.5
H7A C7 H7C 109.5
H7B C7 H7C 109.5
Si3 C8 H8A 109.5
Si3 C8 H8B 109.5
H8A C8 H8B 109.5
Si3 C8 H8C 109.5
H8A C8 H8C 109.5
H8B C8 H8C 109.5
Si3 C9 H9A 109.5
Si3 C9 H9B 109.5
H9A C9 H9B 109.5
Si3 C9 H9C 109.5
H9A C9 H9C 109.5
H9B C9 H9C 109.5
Si3 C10 H10A 109.5
Si3 C10 H10B 109.5
H10A C10 H10B 109.5
Si3 C10 H10C 109.5
H10A C10 H10C 109.5
H10B C10 H10C 109.5
O1 C11 Mo 176.26(11)
O2 C12 Mo 177.19(12)
C14 C13 C17 107.80(12)
C14 C13 Mo 71.74(7)
C17 C13 Mo 72.56(8)
C14 C13 H13A 126.1
C17 C13 H13A 126.1
Mo C13 H13A 121.3
C15 C14 C13 108.40(12)
C15 C14 Mo 72.37(7)
C13 C14 Mo 73.34(7)
C15 C14 H14A 125.8
C13 C14 H14A 125.8
Mo C14 H14A 120.3
C14 C15 C16 107.75(12)
C14 C15 Mo 72.56(7)
C16 C15 Mo 72.82(7)
C14 C15 H15A 126.1
C16 C15 H15A 126.1
Mo C15 H15A 120.3
C17 C16 C15 107.73(12)
C17 C16 Mo 72.99(7)
C15 C16 Mo 71.81(7)
C17 C16 H16A 126.1
C15 C16 H16A 126.1
Mo C16 H16A 120.8
C16 C17 C13 108.33(12)
C16 C17 Mo 72.23(8)
C13 C17 Mo 72.57(7)
C16 C17 H17A 125.8
C13 C17 H17A 125.8
Mo C17 H17A 121.1
C3 Si1 C2 104.68(6)
C3 Si1 C4 106.67(6)
C2 Si1 C4 110.42(6)
C3 Si1 C1 112.65(5)
C2 Si1 C1 110.53(5)
C4 Si1 C1 111.61(5)
C7 Si2 C6 108.24(7)
C7 Si2 C5 105.16(6)
C6 Si2 C5 108.47(6)
C7 Si2 C1 111.60(5)
C6 Si2 C1 111.95(6)
C5 Si2 C1 111.13(5)
C10 Si3 C8 107.35(6)
C10 Si3 C9 109.35(6)
C8 Si3 C9 103.95(6)
C10 Si3 C1 111.25(5)
C8 Si3 C1 112.55(5)
C9 Si3 C1 112.04(5)
C1 Ge Mo 169.60(3)
C11 Mo C12 89.09(5)
C11 Mo Ge 84.93(4)
C12 Mo Ge 88.45(4)
C11 Mo C15 106.86(5)
C12 Mo C15 97.16(5)
Ge Mo C15 166.94(4)
C11 Mo C14 89.39(5)
C12 Mo C14 128.03(5)
Ge Mo C14 143.03(3)
C15 Mo C14 35.06(5)
C11 Mo C16 142.22(5)
C12 Mo C16 95.85(5)
Ge Mo C16 132.50(4)
C15 Mo C16 35.37(5)
C14 Mo C16 58.41(5)
C11 Mo C17 142.24(5)
C12 Mo C17 125.12(5)
Ge Mo C17 108.93(3)
C15 Mo C17 58.27(5)
C14 Mo C17 58.10(5)
C16 Mo C17 34.78(5)
C11 Mo C13 107.39(5)
C12 Mo C13 153.14(5)
Ge Mo C13 113.48(3)
C15 Mo C13 58.25(5)
C14 Mo C13 34.91(5)
C16 Mo C13 58.12(5)
C17 Mo C13 34.87(5)

loop_
_geom_bond_atom_site_label_1
_geom_bond_atom_site_label_2
_geom_bond_distance
C1 Si1 1.9119(11)
C1 Si2 1.9149(11)
C1 Si3 1.9185(11)
C1 Ge 1.9429(11)
C2 Si1 1.8721(13)
C2 H2A 0.9800
C2 H2B 0.9800
C2 H2C 0.9800
C3 Si1 1.8686(12)
C3 H3A 0.9800
C3 H3B 0.9800
C3 H3C 0.9800
C4 Si1 1.8735(13)
C4 H4A 0.9800
C4 H4B 0.9800
C4 H4C 0.9800
C5 Si2 1.8759(13)
C5 H5A 0.9800
C5 H5B 0.9800
C5 H5C 0.9800
C6 Si2 1.8754(13)
C6 H6A 0.9800
C6 H6B 0.9800
C6 H6C 0.9800
C7 Si2 1.8717(13)
C7 H7A 0.9800
C7 H7B 0.9800
C7 H7C 0.9800
C8 Si3 1.8749(12)
C8 H8A 0.9800
C8 H8B 0.9800
C8 H8C 0.9800
C9 Si3 1.8794(12)
C9 H9A 0.9800
C9 H9B 0.9800
C9 H9C 0.9800
C10 Si3 1.8689(13)
C10 H10A 0.9800
C10 H10B 0.9800
C10 H10C 0.9800
C11 O1 1.1577(16)
C11 Mo 1.9592(13)
C12 O2 1.1560(16)
C12 Mo 1.9714(13)
C13 C14 1.4108(18)
C13 C17 1.415(2)
C13 Mo 2.3615(13)
C13 H13A 0.9500
C14 C15 1.4096(19)
C14 Mo 2.3409(12)
C14 H14A 0.9500
C15 C16 1.425(2)
C15 Mo 2.3384(12)
C15 H15A 0.9500
C16 C17 1.408(2)
C16 Mo 2.3515(13)
C16 H16A 0.9500
C17 Mo 2.3614(13)
C17 H17A 0.9500
Ge Mo 2.28050(16)

loop_
_geom_torsion_atom_site_label_1
_geom_torsion_atom_site_label_2
_geom_torsion_atom_site_label_3
_geom_torsion_atom_site_label_4
_geom_torsion
C17 C13 C14 C15 -0.30(15)
Mo C13 C14 C15 -64.37(9)
C17 C13 C14 Mo 64.07(9)
C13 C14 C15 C16 0.19(14)
Mo C14 C15 C16 -64.81(9)
C13 C14 C15 Mo 65.00(9)
C14 C15 C16 C17 -0.01(14)
Mo C15 C16 C17 -64.65(9)
C14 C15 C16 Mo 64.64(9)
C15 C16 C17 C13 -0.18(15)
Mo C16 C17 C13 -64.05(9)
C15 C16 C17 Mo 63.87(9)
C14 C13 C17 C16 0.30(15)
Mo C13 C17 C16 63.83(9)
C14 C13 C17 Mo -63.53(9)
Si2 C1 Si1 C3 -34.21(8)
Si3 C1 Si1 C3 -164.50(6)
Ge C1 Si1 C3 80.34(7)
Si2 C1 Si1 C2 -150.93(6)
Si3 C1 Si1 C2 78.78(7)
Ge C1 Si1 C2 -36.37(7)
Si2 C1 Si1 C4 85.76(7)
Si3 C1 Si1 C4 -44.53(7)
Ge C1 Si1 C4 -159.68(5)
Si1 C1 Si2 C7 -170.64(6)
Si3 C1 Si2 C7 -41.96(8)
Ge C1 Si2 C7 73.27(7)
Si1 C1 Si2 C6 -49.15(8)
Si3 C1 Si2 C6 79.54(7)
Ge C1 Si2 C6 -165.23(6)
Si1 C1 Si2 C5 72.32(7)
Si3 C1 Si2 C5 -158.99(6)
Ge C1 Si2 C5 -43.76(7)
Si1 C1 Si3 C10 84.74(7)
Si2 C1 Si3 C10 -44.97(8)
Ge C1 Si3 C10 -159.38(6)
Si1 C1 Si3 C8 -154.73(6)
Si2 C1 Si3 C8 75.56(7)
Ge C1 Si3 C8 -38.85(7)
Si1 C1 Si3 C9 -38.00(7)
Si2 C1 Si3 C9 -167.71(6)
Ge C1 Si3 C9 77.88(6)
Si1 C1 Ge Mo 159.21(14)
Si2 C1 Ge Mo -80.48(19)
Si3 C1 Ge Mo 40.5(2)
C1 Ge Mo C11 14.34(18)
C1 Ge Mo C12 -74.88(18)
C1 Ge Mo C15 169.3(2)
C1 Ge Mo C14 96.55(18)
C1 Ge Mo C16 -171.40(18)
C1 Ge Mo C17 158.31(18)
C1 Ge Mo C13 121.12(18)
C14 C15 Mo C11 63.19(9)
C16 C15 Mo C11 178.75(8)
C14 C15 Mo C12 154.40(8)
C16 C15 Mo C12 -90.03(9)
C14 C15 Mo Ge -90.71(17)
C16 C15 Mo Ge 24.9(2)
C16 C15 Mo C14 115.57(12)
C14 C15 Mo C16 -115.57(12)
C14 C15 Mo C17 -78.43(9)
C16 C15 Mo C17 37.13(8)
C14 C15 Mo C13 -37.17(8)
C16 C15 Mo C13 78.39(9)
C15 C14 Mo C11 -121.33(9)
C13 C14 Mo C11 122.52(8)
C15 C14 Mo C12 -32.97(10)
C13 C14 Mo C12 -149.12(8)
C15 C14 Mo Ge 157.93(7)
C13 C14 Mo Ge 41.78(10)
C13 C14 Mo C15 -116.15(12)
C15 C14 Mo C16 37.81(8)
C13 C14 Mo C16 -78.34(9)
C15 C14 Mo C17 78.96(9)
C13 C14 Mo C17 -37.19(8)
C15 C14 Mo C13 116.15(12)
C17 C16 Mo C11 113.87(10)
C15 C16 Mo C11 -1.95(13)
C17 C16 Mo C12 -150.04(9)
C15 C16 Mo C12 94.13(8)
C17 C16 Mo Ge -56.77(9)
C15 C16 Mo Ge -172.60(6)
C17 C16 Mo C15 115.82(12)
C17 C16 Mo C14 78.35(9)
C15 C16 Mo C14 -37.48(8)
C15 C16 Mo C17 -115.82(12)
C17 C16 Mo C13 37.04(8)
C15 C16 Mo C13 -78.78(8)
C16 C17 Mo C11 -113.80(10)
C13 C17 Mo C11 2.74(12)
C16 C17 Mo C12 37.39(10)
C13 C17 Mo C12 153.93(8)
C16 C17 Mo Ge 139.31(7)
C13 C17 Mo Ge -104.15(7)
C16 C17 Mo C15 -37.78(8)
C13 C17 Mo C15 78.76(8)
C16 C17 Mo C14 -79.31(9)
C13 C17 Mo C14 37.23(8)
C13 C17 Mo C16 116.54(12)
C16 C17 Mo C13 -116.54(12)
C14 C13 Mo C11 -62.08(9)
C17 C13 Mo C11 -178.24(8)
C14 C13 Mo C12 63.48(14)
C17 C13 Mo C12 -52.69(15)
C14 C13 Mo Ge -154.09(7)
C17 C13 Mo Ge 89.74(8)
C14 C13 Mo C15 37.33(8)
C17 C13 Mo C15 -78.83(9)
C17 C13 Mo C14 -116.17(12)
C14 C13 Mo C16 79.23(9)
C17 C13 Mo C16 -36.94(8)
C14 C13 Mo C17 116.17(12)
